data_2223401
loop_
_publ_author_name
'Shafiq, Zahid'
'Yaqub, Muhammad'
'Tahir, M. Nawaz'
'Hussain, Abid'
'Iqbal, M. Saeed'

_publ_section_title
;
 <i>N</i>'-[(<i>E</i>)-(4-Bromo-2-thienyl)methylene]isonicotinohydrazide
;
_journal_coeditor_code HB5101
_journal_issue 10
_journal_name_full 'Acta Crystallographica Section E'
_journal_page_first o2496
_journal_paper_doi 10.1107/S160053680903709X
_journal_volume 65
_journal_year 2009
_chemical_formula_iupac 'C11 H8 Br N3 O S'
_chemical_formula_moiety 'C11 H8 Br N3 O S'
_chemical_formula_sum 'C11 H8 Br N3 O S'
_chemical_formula_weight 310.17
_chemical_name_systematic <i>N</i>'-[(<i>E</i>)-(4-Bromo-2-thienyl)methylene]isonicotinohydrazide
_space_group_IT_number 43
_symmetry_cell_setting orthorhombic
_symmetry_space_group_name_Hall 'F 2 -2d'
_symmetry_space_group_name_H-M 'F d d 2'
_atom_sites_solution_hydrogens geom
_atom_sites_solution_primary direct
_atom_sites_solution_secondary difmap
_audit_creation_method SHELXL-97
_cell_angle_alpha 90
_cell_angle_beta 90
_cell_angle_gamma 90
_cell_formula_units_Z 16
_cell_length_a 14.3507(6)
_cell_length_b 48.732(2)
_cell_length_c 7.2115(3)
_cell_measurement_reflns_used 2837
_cell_measurement_temperature 296(2)
_cell_measurement_theta_max 27.89
_cell_measurement_theta_min 2.96
_cell_volume 5043.3(4)
_computing_cell_refinement 'SAINT (Bruker, 2007)'
_computing_data_collection 'APEX2 (Bruker, 2007)'
_computing_data_reduction 'SAINT (Bruker, 2007)'
_computing_molecular_graphics 'ORTEP-3 for Windows (Farrugia, 1997) and PLATON (Spek, 2009)'
_computing_publication_material
;
WinGX (Farrugia, 1999) and PLATON (Spek, 2009)
;
_computing_structure_refinement 'SHELXL97 (Sheldrick, 2008)'
_computing_structure_solution 'SHELXS97 (Sheldrick, 2008)'
_diffrn_ambient_temperature 296(2)
_diffrn_detector_area_resol_mean 7.50
_diffrn_measured_fraction_theta_full 0.999
_diffrn_measured_fraction_theta_max 0.999
_diffrn_measurement_device_type 'Bruker Kappa APEXII CCD'
_diffrn_measurement_method \w
_diffrn_radiation_monochromator graphite
_diffrn_radiation_source 'fine-focus sealed tube'
_diffrn_radiation_type MoK\a
_diffrn_radiation_wavelength 0.71073
_diffrn_reflns_av_R_equivalents 0.0354
_diffrn_reflns_av_sigmaI/netI 0.0537
_diffrn_reflns_limit_h_max 18
_diffrn_reflns_limit_h_min -18
_diffrn_reflns_limit_k_max 63
_diffrn_reflns_limit_k_min -64
_diffrn_reflns_limit_l_max 9
_diffrn_reflns_limit_l_min -9
_diffrn_reflns_number 12209
_diffrn_reflns_theta_full 27.89
_diffrn_reflns_theta_max 27.89
_diffrn_reflns_theta_min 2.96
_diffrn_standards_number 0
_exptl_absorpt_coefficient_mu 3.412
_exptl_absorpt_correction_T_max 0.666
_exptl_absorpt_correction_T_min 0.567
_exptl_absorpt_correction_type multi-scan
_exptl_absorpt_process_details '(SADABS; Bruker, 2005)'
_exptl_crystal_colour 'light yellow'
_exptl_crystal_density_diffrn 1.634
_exptl_crystal_density_method 'not measured'
_exptl_crystal_description 'cut needle'
_exptl_crystal_F_000 2464
_exptl_crystal_size_max 0.26
_exptl_crystal_size_mid 0.14
_exptl_crystal_size_min 0.12
_refine_diff_density_max 0.559
_refine_diff_density_min -0.479
_refine_ls_abs_structure_details 'Flack (1983), 1205 Friedal Pairs'
_refine_ls_abs_structure_Flack -0.002(13)
_refine_ls_goodness_of_fit_ref 1.044
_refine_ls_hydrogen_treatment constr
_refine_ls_matrix_type full
_refine_ls_number_parameters 158
_refine_ls_number_reflns 2837
_refine_ls_number_restraints 2
_refine_ls_restrained_S_all 1.149
_refine_ls_R_factor_all 0.0745
_refine_ls_R_factor_gt 0.0435
_refine_ls_shift/su_max 0.000
_refine_ls_shift/su_mean 0.000
_refine_ls_structure_factor_coef Fsqd
_refine_ls_weighting_details 'calc w=1/[\s^2^(Fo^2^)+(0.0415P)^2^+9.3783P] where P=(Fo^2^+2Fc^2^)/3'
_refine_ls_weighting_scheme calc
_refine_ls_wR_factor_gt 0.1006
_refine_ls_wR_factor_ref 0.1129
_reflns_number_gt 1954
_reflns_number_total 2837
_reflns_threshold_expression I>2\s(I)
_cod_data_source_file hb5101.cif
_cod_data_source_block I
_cod_database_code 2223401
_cod_database_fobs_code 2223401

loop_
_symmetry_equiv_pos_site_id
_symmetry_equiv_pos_as_xyz
1 x,y,z
2 -x,-y,z
3 1/4-x,1/4+y,1/4+z
4 3/4+x,3/4-y,1/4+z
5 x,1/2+y,1/2+z
6 -x,1/2-y,1/2+z
7 1/4-x,3/4+y,3/4+z
8 3/4+x,1/4-y,3/4+z
9 1/2+x,y,1/2+z
10 1/2-x,-y,1/2+z
11 3/4-x,1/4+y,3/4+z
12 1/4+x,3/4-y,3/4+z
13 1/2+x,1/2+y,z
14 1/2-x,1/2-y,z
15 3/4-x,3/4+y,1/4+z
16 1/4+x,1/4-y,1/4+z

loop_
_atom_site_aniso_label
_atom_site_aniso_U_11
_atom_site_aniso_U_22
_atom_site_aniso_U_33
_atom_site_aniso_U_12
_atom_site_aniso_U_13
_atom_site_aniso_U_23
Br1A 0.0709(4) 0.0603(5) 0.1526(14) -0.0081(3) 0.0142(7) 0.0410(7)
Br1B 0.0709(4) 0.0603(5) 0.1526(14) -0.0081(3) 0.0142(7) 0.0410(7)
S1 0.0358(5) 0.0516(7) 0.0773(9) 0.0035(5) -0.0020(6) 0.0081(6)
O1 0.0291(14) 0.0495(17) 0.073(2) 0.0004(12) -0.0118(16) 0.0034(17)
N1 0.056(3) 0.111(5) 0.130(5) -0.041(3) -0.031(3) 0.053(4)
N2 0.0250(16) 0.0437(19) 0.053(2) -0.0055(14) -0.0080(15) 0.0056(16)
N3 0.0281(16) 0.049(2) 0.050(2) -0.0061(15) -0.0043(15) 0.0029(16)
C1 0.0315(19) 0.048(2) 0.046(3) -0.0076(17) -0.0167(19) 0.007(2)
C2 0.037(2) 0.062(3) 0.059(3) 0.0025(19) -0.002(2) 0.022(2)
C3 0.039(3) 0.108(5) 0.094(5) -0.011(3) -0.012(3) 0.042(4)
C4 0.091(5) 0.068(4) 0.118(6) -0.032(3) -0.041(4) 0.030(4)
C5 0.062(3) 0.046(3) 0.078(4) -0.007(2) -0.026(3) 0.012(3)
C6 0.0276(19) 0.043(2) 0.044(3) -0.0029(16) -0.0040(17) -0.0027(19)
C7 0.029(2) 0.056(3) 0.053(3) -0.0051(18) -0.0089(19) 0.011(2)
C8 0.034(2) 0.049(2) 0.058(3) 0.0006(17) -0.008(2) 0.006(2)
C9 0.039(2) 0.057(3) 0.107(5) 0.002(2) -0.008(3) 0.026(3)
C10 0.045(3) 0.046(3) 0.102(4) -0.007(2) -0.001(3) 0.017(3)
C11 0.035(2) 0.063(3) 0.098(4) -0.003(2) 0.000(3) 0.015(3)

loop_
_atom_site_type_symbol
_atom_site_label
_atom_site_fract_x
_atom_site_fract_y
_atom_site_fract_z
_atom_site_U_iso_or_equiv
_atom_site_thermal_displace_type
_atom_site_calc_flag
_atom_site_refinement_flags
_atom_site_occupancy
Br Br1A 0.42406(6) 0.25903(2) -0.16312(17) 0.0946(5) Uani . . 0.804(2)
Br Br1B 0.4270(3) 0.26462(9) -0.0262(10) 0.0946(5) Uani . . 0.196(2)
S S1 0.44553(8) 0.17467(2) 0.0252(2) 0.0549(4) Uani . . 1.000
O O1 0.27773(19) 0.09307(6) 0.2899(5) 0.0505(10) Uani . . 1.000
N N1 -0.0545(3) 0.06098(14) 0.3270(10) 0.099(3) Uani . . 1.000
N N2 0.1935(2) 0.12740(7) 0.1634(5) 0.0406(11) Uani . . 1.000
N N3 0.2717(2) 0.14261(7) 0.1259(5) 0.0424(11) Uani . . 1.000
C C1 0.1129(3) 0.08803(8) 0.2787(6) 0.0418(14) Uani . . 1.000
C C2 0.0333(3) 0.10184(10) 0.3343(7) 0.0527(16) Uani . . 1.000
C C3 -0.0467(3) 0.08712(15) 0.3572(10) 0.080(3) Uani . . 1.000
C C4 0.0234(5) 0.04764(13) 0.2750(10) 0.092(3) Uani . . 1.000
C C5 0.1084(4) 0.06041(10) 0.2517(8) 0.0620(19) Uani . . 1.000
C C6 0.2039(3) 0.10290(8) 0.2448(6) 0.0382(14) Uani . . 1.000
C C7 0.2561(3) 0.16678(9) 0.0670(7) 0.0460(16) Uani . . 1.000
C C8 0.3315(3) 0.18499(9) 0.0213(7) 0.0470(14) Uani . . 1.000
C C9 0.3246(3) 0.21142(11) -0.0287(9) 0.068(2) Uani . . 1.000
C C10 0.4113(3) 0.22347(9) -0.0687(9) 0.0643(19) Uani . . 1.000
C C11 0.4832(3) 0.20625(11) -0.0432(9) 0.0653(18) Uani . . 1.000
H H2 0.13903 0.13346 0.13520 0.0485 Uiso . . 1.000
H H2A 0.03442 0.12066 0.35548 0.0632 Uiso . . 1.000
H H3 -0.09935 0.09650 0.39733 0.0962 Uiso . . 1.000
H H4 0.01970 0.02885 0.25376 0.1106 Uiso . . 1.000
H H5 0.16110 0.05044 0.21847 0.0746 Uiso . . 1.000
H H7 0.19500 0.17278 0.05327 0.0554 Uiso . . 1.000
H H9 0.26831 0.22080 -0.03612 0.0813 Uiso . . 1.000
H H11 0.54538 0.21094 -0.06045 0.0783 Uiso . . 1.000

loop_
_atom_type_symbol
_atom_type_description
_atom_type_scat_dispersion_real
_atom_type_scat_dispersion_imag
_atom_type_scat_source
C C 0.0033 0.0016 'International Tables Vol C Tables 4.2.6.8 and 6.1.1.4'
H H 0.0000 0.0000 'International Tables Vol C Tables 4.2.6.8 and 6.1.1.4'
N N 0.0061 0.0033 'International Tables Vol C Tables 4.2.6.8 and 6.1.1.4'
O O 0.0106 0.0060 'International Tables Vol C Tables 4.2.6.8 and 6.1.1.4'
S S 0.1246 0.1234 'International Tables Vol C Tables 4.2.6.8 and 6.1.1.4'
Br Br -0.2901 2.4595 'International Tables Vol C Tables 4.2.6.8 and 6.1.1.4'

loop_
_geom_angle_atom_site_label_1
_geom_angle_atom_site_label_2
_geom_angle_atom_site_label_3
_geom_angle_site_symmetry_1
_geom_angle_site_symmetry_2
_geom_angle_site_symmetry_3
_geom_angle
_geom_angle_publ_flag
C8 S1 C11 . . . 91.9(2) no
C3 N1 C4 . . . 116.7(5) no
N3 N2 C6 . . . 118.5(3) no
N2 N3 C7 . . . 115.0(3) no
C6 N2 H2 . . . 121.00 no
N3 N2 H2 . . . 121.00 no
C2 C1 C6 . . . 121.7(4) no
C5 C1 C6 . . . 119.4(4) no
C2 C1 C5 . . . 118.9(4) no
C1 C2 C3 . . . 118.3(5) no
N1 C3 C2 . . . 124.7(5) no
N1 C4 C5 . . . 123.4(6) no
C1 C5 C4 . . . 118.1(5) no
N2 C6 C1 . . . 113.7(3) no
O1 C6 C1 . . . 121.6(4) no
O1 C6 N2 . . . 124.7(4) no
N3 C7 C8 . . . 121.0(4) no
C7 C8 C9 . . . 126.8(4) no
S1 C8 C7 . . . 122.3(3) no
S1 C8 C9 . . . 110.9(3) no
C8 C9 C10 . . . 113.0(4) no
Br1A C10 C11 . . . 123.6(4) no
Br1B C10 C9 . . . 118.5(4) no
C9 C10 C11 . . . 113.0(4) no
Br1B C10 C11 . . . 120.6(4) no
Br1A C10 C9 . . . 123.3(4) no
S1 C11 C10 . . . 111.1(3) no
C1 C2 H2A . . . 121.00 no
C3 C2 H2A . . . 121.00 no
N1 C3 H3 . . . 118.00 no
C2 C3 H3 . . . 118.00 no
N1 C4 H4 . . . 118.00 no
C5 C4 H4 . . . 118.00 no
C1 C5 H5 . . . 121.00 no
C4 C5 H5 . . . 121.00 no
N3 C7 H7 . . . 120.00 no
C8 C7 H7 . . . 119.00 no
C8 C9 H9 . . . 123.00 no
C10 C9 H9 . . . 123.00 no
S1 C11 H11 . . . 124.00 no
C10 C11 H11 . . . 124.00 no

loop_
_geom_bond_atom_site_label_1
_geom_bond_atom_site_label_2
_geom_bond_site_symmetry_1
_geom_bond_site_symmetry_2
_geom_bond_distance
_geom_bond_publ_flag
Br1A C10 . . 1.871(5) no
Br1B C10 . . 2.041(6) no
S1 C8 . . 1.712(4) no
S1 C11 . . 1.704(5) no
O1 C6 . . 1.207(5) no
N1 C3 . . 1.297(10) no
N1 C4 . . 1.347(9) no
N2 N3 . . 1.372(4) no
N2 C6 . . 1.339(5) no
N3 C7 . . 1.272(6) no
N2 H2 . . 0.8600 no
C1 C2 . . 1.385(6) no
C1 C5 . . 1.362(6) no
C1 C6 . . 1.513(6) no
C2 C3 . . 1.364(7) no
C4 C5 . . 1.380(9) no
C7 C8 . . 1.438(6) no
C8 C9 . . 1.341(7) no
C9 C10 . . 1.406(6) no
C10 C11 . . 1.343(6) no
C2 H2A . . 0.9300 no
C3 H3 . . 0.9300 no
C4 H4 . . 0.9300 no
C5 H5 . . 0.9300 no
C7 H7 . . 0.9300 no
C9 H9 . . 0.9300 no
C11 H11 . . 0.9300 no

loop_
_geom_hbond_atom_site_label_D
_geom_hbond_atom_site_label_H
_geom_hbond_atom_site_label_A
_geom_hbond_site_symmetry_A
_geom_hbond_distance_DH
_geom_hbond_distance_HA
_geom_hbond_distance_DA
_geom_hbond_angle_DHA
_geom_hbond_publ_flag
N2 H2 O1 8_454 0.86 2.08 2.920(4) 165 yes
C7 H7 O1 8_454 0.93 2.52 3.318(5) 144 yes
C11 H11 N1 8_554 0.93 2.60 3.277(7) 130 yes

loop_
_geom_torsion_atom_site_label_1
_geom_torsion_atom_site_label_2
_geom_torsion_atom_site_label_3
_geom_torsion_atom_site_label_4
_geom_torsion_site_symmetry_1
_geom_torsion_site_symmetry_2
_geom_torsion_site_symmetry_3
_geom_torsion_site_symmetry_4
_geom_torsion
_geom_torsion_publ_flag
C11 S1 C8 C7 . . . . 179.5(5) no
C11 S1 C8 C9 . . . . -0.5(5) no
C8 S1 C11 C10 . . . . -0.5(5) no
C4 N1 C3 C2 . . . . 2.2(11) no
C3 N1 C4 C5 . . . . -0.6(11) no
C6 N2 N3 C7 . . . . -172.8(4) no
N3 N2 C6 O1 . . . . 0.6(6) no
N3 N2 C6 C1 . . . . -179.9(3) no
N2 N3 C7 C8 . . . . -179.7(4) no
C5 C1 C2 C3 . . . . -0.9(8) no
C6 C1 C2 C3 . . . . 178.3(5) no
C2 C1 C5 C4 . . . . 2.2(8) no
C6 C1 C5 C4 . . . . -176.9(5) no
C2 C1 C6 O1 . . . . 141.0(5) no
C2 C1 C6 N2 . . . . -38.5(6) no
C5 C1 C6 O1 . . . . -39.9(7) no
C5 C1 C6 N2 . . . . 140.6(5) no
C1 C2 C3 N1 . . . . -1.5(10) no
N1 C4 C5 C1 . . . . -1.6(10) no
N3 C7 C8 S1 . . . . 5.3(7) no
N3 C7 C8 C9 . . . . -174.7(5) no
S1 C8 C9 C10 . . . . 1.4(7) no
C7 C8 C9 C10 . . . . -178.6(5) no
C8 C9 C10 Br1A . . . . 174.2(4) no
C8 C9 C10 C11 . . . . -1.9(8) no
Br1A C10 C11 S1 . . . . -174.6(3) no
C9 C10 C11 S1 . . . . 1.4(7) no
